data_7062563
loop_
_publ_author_name
'Sahni, Priya'
'Gupta, Rahat'
'Tripathy, Debakanta'
'Rath, Soumya Lipsa'
'Pal, Amlan K.'

_publ_section_title
;
 Ni(ii)-polypyridyl complexes as potential DNA binders
;
_journal_issue 31
_journal_name_full 'New Journal of Chemistry'
_journal_page_first 14717
_journal_page_last 14725
_journal_paper_doi 10.1039/D3NJ00961K
_journal_volume 47
_journal_year 2023
_chemical_formula_moiety 'C36 H52 N16 Ni, 2(F6 P), C2 H3 N'
_chemical_formula_sum 'C38 H55 F12 N17 Ni P2'
_chemical_formula_weight 1098.64
_chemical_melting_point ?
_chemical_name_systematic
'[Bis(di(1,3,4,6,7,8-Hexahydro-2H-pyrimido[1,2-a]pyrimidino)pyrazine]Nickel(II) hexafluorophosphate'
_space_group_crystal_system orthorhombic
_space_group_IT_number 33
_space_group_name_Hall 'P 2c -2n'
_space_group_name_H-M_alt 'P n a 21'
_atom_sites_solution_hydrogens geom
_atom_sites_solution_primary iterative
_audit_creation_date 2022-06-14
_audit_creation_method
;
Olex2 1.2
(compiled 2018.05.29 svn.r3508 for OlexSys, GUI svn.r5506)
;
_audit_update_record
;
2023-01-23 deposited with the CCDC.	2023-07-06 downloaded from the CCDC.
;
_cell_angle_alpha 90
_cell_angle_beta 90
_cell_angle_gamma 90
_cell_formula_units_Z 4
_cell_length_a 23.253(4)
_cell_length_b 14.073(3)
_cell_length_c 13.729(3)
_cell_measurement_reflns_used 9054
_cell_measurement_temperature 100.0
_cell_measurement_theta_max 28.31
_cell_measurement_theta_min 2.25
_cell_volume 4492.7(16)
_computing_cell_refinement 'SAINT V8.40B (?, 2016)'
_computing_data_reduction 'SAINT V8.40B (?, 2016)'
_computing_molecular_graphics 'Olex2 (Dolomanov et al., 2009)'
_computing_publication_material 'Olex2 (Dolomanov et al., 2009)'
_computing_structure_refinement 'XL (Sheldrick, 2008)'
_computing_structure_solution 'olex2.solve (Bourhis et al., 2015)'
_diffrn_ambient_temperature 100.0
_diffrn_measured_fraction_theta_full 0.998
_diffrn_measured_fraction_theta_max 0.998
_diffrn_measurement_device_type 'Bruker APEX-II CCD'
_diffrn_measurement_method '\f and \w scans'
_diffrn_radiation_type MoK\a
_diffrn_radiation_wavelength 0.71073
_diffrn_reflns_av_R_equivalents 0.0713
_diffrn_reflns_av_unetI/netI 0.0321
_diffrn_reflns_Laue_measured_fraction_full 0.998
_diffrn_reflns_Laue_measured_fraction_max 0.998
_diffrn_reflns_limit_h_max 31
_diffrn_reflns_limit_h_min -28
_diffrn_reflns_limit_k_max 18
_diffrn_reflns_limit_k_min -18
_diffrn_reflns_limit_l_max 18
_diffrn_reflns_limit_l_min -18
_diffrn_reflns_number 125442
_diffrn_reflns_point_group_measured_fraction_full 0.997
_diffrn_reflns_point_group_measured_fraction_max 0.996
_diffrn_reflns_theta_full 25.242
_diffrn_reflns_theta_max 28.318
_diffrn_reflns_theta_min 2.072
_diffrn_standards_number 0
_exptl_absorpt_coefficient_mu 0.607
_exptl_absorpt_correction_T_max 0.7064
_exptl_absorpt_correction_T_min 0.6477
_exptl_absorpt_correction_type multi-scan
_exptl_absorpt_process_details
;
SADABS-2016/2 (Bruker,2016/2) was used for absorption correction.
wR2(int) was 0.1133 before and 0.1007 after correction.
The Ratio of minimum to maximum transmission is 0.9169.
The \l/2 correction factor is Not present.
;
_exptl_crystal_colour 'metallic dark brown'
_exptl_crystal_colour_lustre metallic
_exptl_crystal_colour_modifier dark
_exptl_crystal_colour_primary brown
_exptl_crystal_density_diffrn 1.624
_exptl_crystal_description block
_exptl_crystal_F_000 2272
_exptl_crystal_preparation 'Synthesized in laboratory'
_exptl_crystal_recrystallization_method
'The title compound was crystallized by vapour diffusion of diethylether into a concentrated solution of the title compound in acetonitrile'
_exptl_crystal_size_max 0.16
_exptl_crystal_size_mid 0.12
_exptl_crystal_size_min 0.1
_refine_diff_density_max 1.172
_refine_diff_density_min -0.413
_refine_diff_density_rms 0.071
_refine_ls_abs_structure_details
;
 Flack x determined using 4919 quotients [(I+)-(I-)]/[(I+)+(I-)]
 (Parsons, Flack and Wagner, Acta Cryst. B69 (2013) 249-259).
;
_refine_ls_abs_structure_Flack 0.148(3)
_refine_ls_extinction_coef 0.0025(5)
_refine_ls_extinction_expression Fc^*^=kFc[1+0.001xFc^2^\l^3^/sin(2\q)]^-1/4^
_refine_ls_extinction_method 'SHELXL-2018/3 (Sheldrick 2018)'
_refine_ls_goodness_of_fit_ref 1.032
_refine_ls_hydrogen_treatment constr
_refine_ls_matrix_type full
_refine_ls_number_parameters 633
_refine_ls_number_reflns 11137
_refine_ls_number_restraints 1
_refine_ls_restrained_S_all 1.032
_refine_ls_R_factor_all 0.0302
_refine_ls_R_factor_gt 0.0288
_refine_ls_shift/su_max 0.001
_refine_ls_shift/su_mean 0.000
_refine_ls_structure_factor_coef Fsqd
_refine_ls_weighting_details 'w=1/[\s^2^(Fo^2^)+(0.0499P)^2^+0.9974P] where P=(Fo^2^+2Fc^2^)/3'
_refine_ls_weighting_scheme calc
_refine_ls_wR_factor_gt 0.0756
_refine_ls_wR_factor_ref 0.0761
_reflns_Friedel_coverage 0.917
_reflns_Friedel_fraction_full 0.995
_reflns_Friedel_fraction_max 0.993
_reflns_number_gt 10706
_reflns_number_total 11137
_reflns_threshold_expression 'I > 2\s(I)'
_cod_data_source_file d3nj00961k2.cif
_cod_data_source_block mo_ps_19_4_0ma
_cod_depositor_comments
;
The following automatic conversions were performed:

data item '_chemical_melting_point' value 'Not determined' was
changed to '?' -- the value is undefined or not given.

Automatic conversion script
Id: cif_fix_values 8170 2020-07-09 18:12:32Z antanas 

 Adding full bibliography for 7062562--7062564.cif.
;
_cod_original_cell_volume 4492.9(15)
_cod_database_code 7062563
_shelx_shelxl_version_number 2018/3
_shelx_space_group_comment
;
The symmetry employed for this shelxl refinement is uniquely defined
by the following loop, which should always be used as a source of
symmetry information in preference to the above space-group names.
They are only intended as comments.
;
_shelx_estimated_absorpt_t_max 0.942
_shelx_estimated_absorpt_t_min 0.909
_olex2_refinement_description
;
1. Fixed Uiso
 At 1.2 times of:
  All C(H) groups, All C(H,H) groups
 At 1.5 times of:
  All C(H,H,H) groups
2.a Secondary CH2 refined with riding coordinates:
 C5(H5A,H5B), C6(H6A,H6B), C7(H7A,H7B), C8(H8A,H8B), C9(H9A,H9B), C10(H10A,
 H10B), C12(H12A,H12B), C13(H13A,H13B), C14(H14A,H14B), C15(H15A,H15B),
 C16(H16A,H16B), C17(H17A,H17B), C23(H23A,H23B), C24(H24A,H24B), C25(H25A,H25B),
  C26(H26A,H26B), C27(H27A,H27B), C28(H28A,H28B), C30(H30A,H30B), C31(H31A,
 H31B), C32(H32A,H32B), C33(H33A,H33B), C34(H34A,H34B), C35(H35A,H35B)
2.b Aromatic/amide H refined with riding coordinates:
 C2(H2), C3(H3), C20(H20), C21(H21)
2.c Idealised Me refined as rotating group:
 C38(H38A,H38B,H38C)
;
_olex2_exptl_crystal_mounting_method 'On a loop fiber'
_olex2_submission_original_sample_id NiDGPZ
_olex2_submission_special_instructions 'No special instructions were received'

loop_
_space_group_symop_operation_xyz
'x, y, z'
'-x, -y, z+1/2'
'-x+1/2, y+1/2, z+1/2'
'x+1/2, -y+1/2, z'

loop_
_atom_site_label
_atom_site_type_symbol
_atom_site_fract_x
_atom_site_fract_y
_atom_site_fract_z
_atom_site_U_iso_or_equiv
_atom_site_adp_type
_atom_site_occupancy
_atom_site_site_symmetry_order
_atom_site_calc_flag
_atom_site_refinement_flags_posn
_atom_site_refinement_flags_adp
_atom_site_refinement_flags_occupancy
_atom_site_disorder_assembly
_atom_site_disorder_group
Ni1 Ni 0.37358(2) 0.52456(2) 0.63684(2) 0.01287(7) Uani 1 1 d . . . . .
N1 N 0.29672(7) 0.45570(13) 0.62244(14) 0.0145(3) Uani 1 1 d . . . . .
N2 N 0.18969(8) 0.36814(15) 0.6277(2) 0.0252(4) Uani 1 1 d . . . . .
N3 N 0.34514(8) 0.61395(15) 0.52609(15) 0.0166(4) Uani 1 1 d . . . . .
N4 N 0.27386(8) 0.72135(15) 0.47278(16) 0.0216(4) Uani 1 1 d . . . . .
N5 N 0.25114(8) 0.60217(14) 0.58439(15) 0.0165(4) Uani 1 1 d . . . . .
N6 N 0.39188(9) 0.42310(14) 0.74315(15) 0.0178(4) Uani 1 1 d . . . . .
N7 N 0.41402(9) 0.26187(15) 0.77059(15) 0.0210(4) Uani 1 1 d . . . . .
N8 N 0.34096(8) 0.30654(13) 0.66086(14) 0.0164(4) Uani 1 1 d . . . . .
N9 N 0.44993(7) 0.59597(13) 0.65159(13) 0.0147(3) Uani 1 1 d . . . . .
N10 N 0.55028(8) 0.70322(15) 0.64595(17) 0.0226(4) Uani 1 1 d . . . . .
N11 N 0.34135(8) 0.60810(15) 0.74848(15) 0.0177(4) Uani 1 1 d . . . . .
N12 N 0.33630(9) 0.75656(16) 0.82680(16) 0.0228(4) Uani 1 1 d . . . . .
N13 N 0.39728(8) 0.73431(13) 0.69337(14) 0.0152(3) Uani 1 1 d . . . . .
N14 N 0.41587(8) 0.44664(15) 0.53063(15) 0.0174(4) Uani 1 1 d . . . . .
N15 N 0.49001(9) 0.34036(16) 0.48909(16) 0.0220(4) Uani 1 1 d . . . . .
N16 N 0.50428(8) 0.45723(15) 0.60986(15) 0.0190(4) Uani 1 1 d . . . . .
C1 C 0.24842(9) 0.50506(17) 0.60287(17) 0.0163(4) Uani 1 1 d . . . . .
C2 C 0.19491(10) 0.45894(18) 0.6034(2) 0.0224(5) Uani 1 1 d . . . . .
H2 H 0.161476 0.493757 0.585834 0.027 Uiso 1 1 calc R . . . .
C3 C 0.23748(9) 0.32008(17) 0.64872(19) 0.0206(5) Uani 1 1 d . . . . .
H3 H 0.234647 0.255155 0.667040 0.025 Uiso 1 1 calc R . . . .
C4 C 0.29180(9) 0.36294(15) 0.64450(17) 0.0158(4) Uani 1 1 d . . . . .
C5 C 0.33435(10) 0.20598(16) 0.6317(2) 0.0246(5) Uani 1 1 d . . . . .
H5A H 0.318691 0.202569 0.564774 0.030 Uiso 1 1 calc R . . . .
H5B H 0.306893 0.174016 0.676044 0.030 Uiso 1 1 calc R . . . .
C6 C 0.39140(10) 0.15616(17) 0.6357(2) 0.0246(4) Uani 1 1 d . . . . .
H6A H 0.419081 0.187055 0.590939 0.029 Uiso 1 1 calc R . . . .
H6B H 0.387065 0.088837 0.616077 0.029 Uiso 1 1 calc R . . . .
C7 C 0.41258(13) 0.16264(19) 0.7396(2) 0.0313(6) Uani 1 1 d . . . . .
H7A H 0.386713 0.126031 0.782895 0.038 Uiso 1 1 calc R . . . .
H7B H 0.451606 0.134901 0.744399 0.038 Uiso 1 1 calc R . . . .
C8 C 0.45381(11) 0.2825(2) 0.85047(19) 0.0245(5) Uani 1 1 d . . . . .
H8A H 0.493678 0.285224 0.825305 0.029 Uiso 1 1 calc R . . . .
H8B H 0.451732 0.231414 0.899880 0.029 Uiso 1 1 calc R . . . .
C9 C 0.43824(14) 0.3761(3) 0.8963(2) 0.0365(7) Uani 1 1 d . . . . .
H9A H 0.401635 0.369562 0.932478 0.044 Uiso 1 1 calc R . . . .
H9B H 0.468549 0.395046 0.943042 0.044 Uiso 1 1 calc R . . . .
C10 C 0.43209(13) 0.4502(2) 0.8202(2) 0.0310(6) Uani 1 1 d . . . . .
H10A H 0.418559 0.509728 0.851005 0.037 Uiso 1 1 calc R . . . .
H10B H 0.470243 0.462813 0.790984 0.037 Uiso 1 1 calc R . . . .
C11 C 0.38416(9) 0.33348(17) 0.72704(16) 0.0159(4) Uani 1 1 d . . . . .
C12 C 0.20036(10) 0.66163(18) 0.60576(18) 0.0209(5) Uani 1 1 d . . . . .
H12A H 0.212347 0.719807 0.640850 0.025 Uiso 1 1 calc R . . . .
H12B H 0.173183 0.626148 0.647693 0.025 Uiso 1 1 calc R . . . .
C13 C 0.17136(10) 0.68815(19) 0.5111(2) 0.0251(5) Uani 1 1 d . . . . .
H13A H 0.136272 0.725913 0.524106 0.030 Uiso 1 1 calc R . . . .
H13B H 0.160215 0.630177 0.474888 0.030 Uiso 1 1 calc R . . . .
C14 C 0.21399(10) 0.7462(2) 0.4519(2) 0.0257(5) Uani 1 1 d . . . . .
H14A H 0.206376 0.736082 0.381739 0.031 Uiso 1 1 calc R . . . .
H14B H 0.208066 0.814496 0.466063 0.031 Uiso 1 1 calc R . . . .
C15 C 0.31640(11) 0.77570(19) 0.4176(2) 0.0254(5) Uani 1 1 d . . . . .
H15A H 0.336973 0.820046 0.461417 0.030 Uiso 1 1 calc R . . . .
H15B H 0.297082 0.813324 0.366211 0.030 Uiso 1 1 calc R . . . .
C16 C 0.35855(12) 0.7068(2) 0.37207(18) 0.0251(5) Uani 1 1 d . . . . .
H16A H 0.338235 0.663320 0.326984 0.030 Uiso 1 1 calc R . . . .
H16B H 0.388203 0.741806 0.334821 0.030 Uiso 1 1 calc R . . . .
C17 C 0.38619(10) 0.65098(18) 0.45360(18) 0.0217(5) Uani 1 1 d . . . . .
H17A H 0.407632 0.596921 0.425127 0.026 Uiso 1 1 calc R . . . .
H17B H 0.414333 0.692335 0.487219 0.026 Uiso 1 1 calc R . . . .
C18 C 0.29265(9) 0.64504(16) 0.52442(16) 0.0153(4) Uani 1 1 d . . . . .
C19 C 0.44920(9) 0.68974(16) 0.67099(16) 0.0150(4) Uani 1 1 d . . . . .
C20 C 0.50008(9) 0.74365(17) 0.66546(17) 0.0185(4) Uani 1 1 d . . . . .
H20 H 0.498419 0.810325 0.675912 0.022 Uiso 1 1 calc R . . . .
C21 C 0.55100(9) 0.61005(17) 0.6305(2) 0.0227(4) Uani 1 1 d . . . . .
H21 H 0.586805 0.579585 0.618867 0.027 Uiso 1 1 calc R . . . .
C22 C 0.50095(8) 0.55547(16) 0.63065(19) 0.0171(4) Uani 1 1 d . . . . .
C23 C 0.56141(10) 0.41488(18) 0.6302(2) 0.0251(5) Uani 1 1 d . . . . .
H23A H 0.573130 0.430217 0.697736 0.030 Uiso 1 1 calc R . . . .
H23B H 0.590343 0.442210 0.585334 0.030 Uiso 1 1 calc R . . . .
C24 C 0.55924(11) 0.30883(19) 0.6174(2) 0.0264(5) Uani 1 1 d . . . . .
H24A H 0.530257 0.280779 0.661680 0.032 Uiso 1 1 calc R . . . .
H24B H 0.597170 0.280414 0.632315 0.032 Uiso 1 1 calc R . . . .
C25 C 0.54320(11) 0.28995(19) 0.5128(2) 0.0249(5) Uani 1 1 d . . . . .
H25A H 0.574507 0.311710 0.469295 0.030 Uiso 1 1 calc R . . . .
H25B H 0.537795 0.220873 0.502675 0.030 Uiso 1 1 calc R . . . .
C26 C 0.45875(14) 0.3003(2) 0.4068(2) 0.0322(6) Uani 1 1 d . . . . .
H26A H 0.438470 0.241897 0.427639 0.039 Uiso 1 1 calc R . . . .
H26B H 0.486218 0.282884 0.354664 0.039 Uiso 1 1 calc R . . . .
C27 C 0.41567(12) 0.3712(2) 0.36777(19) 0.0274(5) Uani 1 1 d . . . . .
H27A H 0.435830 0.425319 0.336821 0.033 Uiso 1 1 calc R . . . .
H27B H 0.390661 0.340769 0.318456 0.033 Uiso 1 1 calc R . . . .
C28 C 0.38017(10) 0.40541(19) 0.45284(19) 0.0220(5) Uani 1 1 d . . . . .
H28A H 0.352443 0.453819 0.429774 0.026 Uiso 1 1 calc R . . . .
H28B H 0.357928 0.351399 0.479599 0.026 Uiso 1 1 calc R . . . .
C29 C 0.46769(9) 0.41388(16) 0.54114(17) 0.0169(4) Uani 1 1 d . . . . .
C30 C 0.39180(10) 0.83741(16) 0.67819(18) 0.0176(4) Uani 1 1 d . . . . .
H30A H 0.352958 0.852559 0.653058 0.021 Uiso 1 1 calc R . . . .
H30B H 0.420486 0.859102 0.629775 0.021 Uiso 1 1 calc R . . . .
C31 C 0.40159(11) 0.88759(18) 0.77451(19) 0.0236(5) Uani 1 1 d . . . . .
H31A H 0.399217 0.957283 0.765530 0.028 Uiso 1 1 calc R . . . .
H31B H 0.440184 0.871869 0.800336 0.028 Uiso 1 1 calc R . . . .
C32 C 0.35535(11) 0.85438(17) 0.84498(18) 0.0213(5) Uani 1 1 d . . . . .
H32A H 0.370404 0.858807 0.912281 0.026 Uiso 1 1 calc R . . . .
H32B H 0.321817 0.897441 0.839964 0.026 Uiso 1 1 calc R . . . .
C33 C 0.28868(13) 0.7258(2) 0.8892(2) 0.0316(6) Uani 1 1 d . . . . .
H33A H 0.251635 0.737405 0.855719 0.038 Uiso 1 1 calc R . . . .
H33B H 0.288912 0.762783 0.950498 0.038 Uiso 1 1 calc R . . . .
C34 C 0.29461(12) 0.6222(2) 0.9116(2) 0.0299(6) Uani 1 1 d . . . . .
H34A H 0.260629 0.600002 0.948599 0.036 Uiso 1 1 calc R . . . .
H34B H 0.329269 0.611437 0.952005 0.036 Uiso 1 1 calc R . . . .
C35 C 0.29954(12) 0.56801(18) 0.81779(19) 0.0254(5) Uani 1 1 d . . . . .
H35A H 0.310787 0.501754 0.832765 0.030 Uiso 1 1 calc R . . . .
H35B H 0.261282 0.566103 0.786217 0.030 Uiso 1 1 calc R . . . .
C36 C 0.35675(9) 0.69573(16) 0.75903(16) 0.0150(4) Uani 1 1 d . . . . .
P1 P 0.52669(3) 0.98790(4) 0.53338(5) 0.01962(13) Uani 1 1 d . . . . .
F1 F 0.56920(9) 0.97732(13) 0.44252(15) 0.0393(5) Uani 1 1 d . . . . .
F2 F 0.48621(7) 1.05772(12) 0.47217(13) 0.0311(4) Uani 1 1 d . . . . .
F3 F 0.56736(6) 0.91855(11) 0.59566(12) 0.0252(3) Uani 1 1 d . . . . .
F4 F 0.48462(7) 0.99632(12) 0.62557(13) 0.0274(3) Uani 1 1 d . . . . .
F5 F 0.49044(7) 0.89829(11) 0.49595(12) 0.0287(3) Uani 1 1 d . . . . .
F6 F 0.56291(7) 1.07684(12) 0.57174(15) 0.0332(4) Uani 1 1 d . . . . .
P2 P 0.27573(3) 0.48872(5) 0.17600(6) 0.02408(14) Uani 1 1 d . . . . .
F7 F 0.22067(7) 0.49589(15) 0.10662(17) 0.0422(5) Uani 1 1 d . . . . .
F8 F 0.29373(7) 0.59504(11) 0.14633(14) 0.0292(3) Uani 1 1 d . . . . .
F9 F 0.33102(8) 0.48276(14) 0.24444(15) 0.0371(4) Uani 1 1 d . . . . .
F10 F 0.25796(9) 0.38302(13) 0.20516(18) 0.0463(5) Uani 1 1 d . . . . .
F11 F 0.31308(7) 0.44860(13) 0.08654(13) 0.0310(4) Uani 1 1 d . . . . .
F12 F 0.23873(9) 0.53026(14) 0.26477(16) 0.0419(5) Uani 1 1 d . . . . .
N17 N 0.35189(17) 1.1193(4) 0.3626(3) 0.0740(12) Uani 1 1 d . . . . .
C37 C 0.37905(15) 1.0548(3) 0.3388(3) 0.0483(9) Uani 1 1 d . . . . .
C38 C 0.41227(18) 0.9724(3) 0.3086(3) 0.0468(9) Uani 1 1 d . . . . .
H38A H 0.423316 0.935433 0.366077 0.070 Uiso 1 1 calc GR . . . .
H38B H 0.446926 0.993509 0.274185 0.070 Uiso 1 1 calc GR . . . .
H38C H 0.388963 0.932845 0.265108 0.070 Uiso 1 1 calc GR . . . .

loop_
_atom_site_aniso_label
_atom_site_aniso_U_11
_atom_site_aniso_U_22
_atom_site_aniso_U_33
_atom_site_aniso_U_23
_atom_site_aniso_U_13
_atom_site_aniso_U_12
Ni1 0.01049(12) 0.01089(13) 0.01724(13) -0.00030(11) 0.00015(10) 0.00027(8)
N1 0.0110(7) 0.0133(8) 0.0191(9) -0.0009(7) -0.0011(6) 0.0006(6)
N2 0.0164(8) 0.0185(10) 0.0408(12) 0.0031(10) -0.0020(9) -0.0030(7)
N3 0.0144(8) 0.0168(9) 0.0187(9) 0.0019(7) 0.0009(7) 0.0016(7)
N4 0.0160(9) 0.0199(10) 0.0288(10) 0.0091(8) 0.0002(7) 0.0032(7)
N5 0.0111(8) 0.0141(9) 0.0242(9) 0.0015(7) 0.0016(7) 0.0025(6)
N6 0.0183(9) 0.0137(9) 0.0213(9) 0.0013(7) -0.0053(7) -0.0012(7)
N7 0.0228(9) 0.0138(9) 0.0264(10) 0.0025(8) -0.0072(8) 0.0033(7)
N8 0.0145(8) 0.0104(8) 0.0244(10) -0.0027(7) -0.0032(6) 0.0004(6)
N9 0.0115(7) 0.0130(8) 0.0195(9) 0.0012(7) -0.0007(6) -0.0002(6)
N10 0.0148(8) 0.0196(9) 0.0333(11) 0.0049(9) -0.0007(8) -0.0023(7)
N11 0.0180(8) 0.0144(9) 0.0207(9) -0.0018(7) 0.0049(7) -0.0021(7)
N12 0.0260(10) 0.0161(10) 0.0262(10) -0.0070(8) 0.0081(8) -0.0045(8)
N13 0.0147(8) 0.0103(8) 0.0206(9) 0.0005(7) 0.0009(7) 0.0003(6)
N14 0.0145(8) 0.0169(9) 0.0208(9) -0.0027(8) 0.0008(7) 0.0032(7)
N15 0.0216(9) 0.0206(11) 0.0237(9) -0.0034(8) 0.0010(8) 0.0090(8)
N16 0.0124(8) 0.0153(9) 0.0294(11) -0.0009(7) -0.0002(7) 0.0043(7)
C1 0.0138(10) 0.0141(10) 0.0208(10) 0.0003(8) -0.0007(8) 0.0010(8)
C2 0.0129(10) 0.0176(11) 0.0366(13) 0.0028(9) -0.0028(8) 0.0006(8)
C3 0.0162(9) 0.0148(10) 0.0307(13) 0.0007(9) -0.0018(8) -0.0026(7)
C4 0.0142(8) 0.0140(9) 0.0191(10) -0.0019(8) -0.0014(8) 0.0005(7)
C5 0.0212(10) 0.0127(10) 0.0400(13) -0.0056(11) -0.0051(11) 0.0008(8)
C6 0.0220(10) 0.0166(10) 0.0351(12) -0.0036(11) -0.0018(11) 0.0055(8)
C7 0.0395(14) 0.0147(12) 0.0398(15) 0.0021(11) -0.0103(12) 0.0086(10)
C8 0.0239(11) 0.0263(13) 0.0232(11) 0.0047(10) -0.0080(9) 0.0028(10)
C9 0.0389(16) 0.0412(18) 0.0294(14) 0.0054(12) -0.0043(11) -0.0040(14)
C10 0.0380(14) 0.0219(13) 0.0331(14) -0.0005(11) -0.0189(11) -0.0046(11)
C11 0.0134(8) 0.0156(10) 0.0187(10) 0.0018(8) -0.0007(7) 0.0010(7)
C12 0.0167(10) 0.0167(11) 0.0292(12) 0.0007(8) 0.0044(8) 0.0060(8)
C13 0.0138(9) 0.0234(12) 0.0381(13) 0.0069(10) -0.0016(9) 0.0043(9)
C14 0.0165(10) 0.0249(12) 0.0357(13) 0.0111(11) -0.0035(9) 0.0036(9)
C15 0.0218(11) 0.0219(13) 0.0325(13) 0.0118(10) 0.0039(10) 0.0030(9)
C16 0.0278(12) 0.0269(13) 0.0207(11) 0.0046(9) 0.0037(9) -0.0005(10)
C17 0.0188(10) 0.0223(12) 0.0239(11) 0.0051(9) 0.0059(8) 0.0023(9)
C18 0.0165(9) 0.0132(10) 0.0163(9) 0.0003(8) -0.0017(7) 0.0014(7)
C19 0.0134(9) 0.0139(10) 0.0177(9) 0.0029(8) -0.0005(7) 0.0000(7)
C20 0.0151(9) 0.0139(10) 0.0264(11) 0.0026(8) -0.0012(7) -0.0022(8)
C21 0.0136(9) 0.0209(11) 0.0335(12) 0.0058(11) 0.0016(10) 0.0014(8)
C22 0.0143(8) 0.0155(10) 0.0215(10) 0.0018(9) 0.0005(8) 0.0019(7)
C23 0.0161(9) 0.0229(12) 0.0363(13) -0.0016(11) -0.0052(10) 0.0085(8)
C24 0.0219(10) 0.0194(12) 0.0380(15) 0.0029(10) -0.0008(9) 0.0069(9)
C25 0.0215(11) 0.0180(11) 0.0352(13) -0.0018(10) 0.0038(9) 0.0088(9)
C26 0.0394(15) 0.0324(15) 0.0248(12) -0.0122(11) -0.0069(11) 0.0175(12)
C27 0.0337(13) 0.0292(14) 0.0193(11) -0.0034(10) -0.0011(10) 0.0107(11)
C28 0.0224(11) 0.0226(12) 0.0210(11) -0.0034(9) -0.0023(8) 0.0034(9)
C29 0.0169(9) 0.0145(10) 0.0194(10) 0.0025(8) 0.0034(8) 0.0023(8)
C30 0.0200(10) 0.0102(10) 0.0226(10) 0.0013(8) 0.0001(8) 0.0023(8)
C31 0.0285(12) 0.0143(11) 0.0280(12) -0.0040(9) 0.0005(9) -0.0025(9)
C32 0.0259(11) 0.0139(11) 0.0241(11) -0.0053(9) -0.0020(9) 0.0023(9)
C33 0.0349(13) 0.0264(14) 0.0333(14) -0.0101(11) 0.0176(11) -0.0051(11)
C34 0.0303(13) 0.0375(16) 0.0218(12) -0.0012(11) 0.0035(10) -0.0079(11)
C35 0.0312(12) 0.0186(11) 0.0264(12) 0.0014(10) 0.0117(10) -0.0037(10)
C36 0.0133(9) 0.0152(10) 0.0165(9) -0.0007(8) -0.0011(7) 0.0010(7)
P1 0.0160(3) 0.0149(3) 0.0280(3) 0.0040(2) 0.0014(2) 0.0008(2)
F1 0.0407(10) 0.0367(10) 0.0405(10) 0.0155(8) 0.0197(8) 0.0077(7)
F2 0.0297(8) 0.0201(8) 0.0434(9) 0.0040(7) -0.0134(7) 0.0042(6)
F3 0.0180(6) 0.0195(7) 0.0383(8) 0.0106(6) 0.0016(6) 0.0037(5)
F4 0.0210(7) 0.0279(8) 0.0335(8) -0.0051(7) 0.0060(7) 0.0021(5)
F5 0.0363(8) 0.0191(8) 0.0307(8) -0.0019(6) -0.0034(6) -0.0034(6)
F6 0.0248(7) 0.0177(7) 0.0571(11) 0.0102(7) -0.0130(7) -0.0068(6)
P2 0.0160(3) 0.0164(3) 0.0399(3) 0.0035(3) 0.0045(2) 0.0028(2)
F7 0.0174(8) 0.0388(10) 0.0704(15) -0.0036(9) -0.0087(8) 0.0024(7)
F8 0.0289(7) 0.0174(7) 0.0414(9) 0.0037(7) 0.0042(7) 0.0013(5)
F9 0.0322(9) 0.0416(11) 0.0375(9) 0.0058(8) -0.0045(8) 0.0092(7)
F10 0.0402(10) 0.0188(8) 0.0799(15) 0.0107(9) 0.0214(10) 0.0015(7)
F11 0.0217(7) 0.0279(8) 0.0433(9) -0.0070(7) 0.0030(7) 0.0033(6)
F12 0.0381(10) 0.0333(10) 0.0542(12) 0.0030(8) 0.0236(9) 0.0081(7)
N17 0.049(2) 0.093(3) 0.080(3) 0.009(3) -0.0161(19) 0.005(2)
C37 0.0353(16) 0.063(3) 0.046(2) 0.0141(19) -0.0161(14) -0.0065(17)
C38 0.054(2) 0.054(2) 0.0323(16) 0.0056(14) -0.0139(15) -0.0173(17)

loop_
_atom_type_symbol
_atom_type_description
_atom_type_scat_dispersion_real
_atom_type_scat_dispersion_imag
_atom_type_scat_source
C C 0.0033 0.0016 'International Tables Vol C Tables 4.2.6.8 and 6.1.1.4'
H H 0.0000 0.0000 'International Tables Vol C Tables 4.2.6.8 and 6.1.1.4'
F F 0.0171 0.0103 'International Tables Vol C Tables 4.2.6.8 and 6.1.1.4'
N N 0.0061 0.0033 'International Tables Vol C Tables 4.2.6.8 and 6.1.1.4'
Ni Ni 0.3393 1.1124 'International Tables Vol C Tables 4.2.6.8 and 6.1.1.4'
P P 0.1023 0.0942 'International Tables Vol C Tables 4.2.6.8 and 6.1.1.4'

loop_
_geom_angle_atom_site_label_1
_geom_angle_atom_site_label_2
_geom_angle_atom_site_label_3
_geom_angle
_geom_angle_site_symmetry_1
_geom_angle_site_symmetry_3
_geom_angle_publ_flag
N1 Ni1 N3 86.45(8) . . ?
N1 Ni1 N6 85.50(8) . . ?
N1 Ni1 N9 178.96(8) . . ?
N1 Ni1 N11 91.39(8) . . ?
N1 Ni1 N14 95.51(8) . . ?
N3 Ni1 N6 171.83(8) . . ?
N9 Ni1 N3 92.92(8) . . ?
N9 Ni1 N6 95.15(8) . . ?
N9 Ni1 N11 87.83(8) . . ?
N9 Ni1 N14 85.29(8) . . ?
N11 Ni1 N3 94.73(7) . . ?
N11 Ni1 N6 86.83(9) . . ?
N11 Ni1 N14 172.87(8) . . ?
N14 Ni1 N3 87.51(8) . . ?
N14 Ni1 N6 91.91(8) . . ?
C1 N1 Ni1 120.26(16) . . ?
C4 N1 Ni1 120.87(14) . . ?
C4 N1 C1 118.31(18) . . ?
C2 N2 C3 117.9(2) . . ?
C17 N3 Ni1 120.07(15) . . ?
C18 N3 Ni1 121.06(16) . . ?
C18 N3 C17 118.6(2) . . ?
C15 N4 C14 114.65(19) . . ?
C18 N4 C14 126.6(2) . . ?
C18 N4 C15 117.78(19) . . ?
C1 N5 C12 118.95(19) . . ?
C1 N5 C18 124.05(19) . . ?
C18 N5 C12 114.99(19) . . ?
C10 N6 Ni1 117.29(16) . . ?
C11 N6 Ni1 121.31(16) . . ?
C11 N6 C10 117.8(2) . . ?
C7 N7 C8 115.0(2) . . ?
C11 N7 C7 124.6(2) . . ?
C11 N7 C8 120.3(2) . . ?
C4 N8 C5 114.31(17) . . ?
C11 N8 C4 122.02(18) . . ?
C11 N8 C5 120.46(19) . . ?
C19 N9 Ni1 119.28(14) . . ?
C19 N9 C22 117.90(18) . . ?
C22 N9 Ni1 122.29(15) . . ?
C20 N10 C21 117.8(2) . . ?
C35 N11 Ni1 119.96(16) . . ?
C36 N11 Ni1 121.61(16) . . ?
C36 N11 C35 118.4(2) . . ?
C33 N12 C32 114.0(2) . . ?
C36 N12 C32 127.2(2) . . ?
C36 N12 C33 118.8(2) . . ?
C19 N13 C30 119.16(18) . . ?
C19 N13 C36 123.04(19) . . ?
C36 N13 C30 114.30(18) . . ?
C28 N14 Ni1 116.83(14) . . ?
C29 N14 Ni1 123.37(17) . . ?
C29 N14 C28 117.7(2) . . ?
C26 N15 C25 114.0(2) . . ?
C29 N15 C25 125.1(2) . . ?
C29 N15 C26 120.8(2) . . ?
C22 N16 C23 113.83(18) . . ?
C29 N16 C22 121.70(18) . . ?
C29 N16 C23 119.5(2) . . ?
N1 C1 N5 120.3(2) . . ?
N1 C1 C2 120.0(2) . . ?
N5 C1 C2 119.7(2) . . ?
N2 C2 C1 121.9(2) . . ?
N2 C2 H2 119.1 . . ?
C1 C2 H2 119.1 . . ?
N2 C3 H3 119.2 . . ?
N2 C3 C4 121.6(2) . . ?
C4 C3 H3 119.2 . . ?
N1 C4 N8 120.89(18) . . ?
N1 C4 C3 120.26(19) . . ?
C3 C4 N8 118.8(2) . . ?
N8 C5 H5A 109.6 . . ?
N8 C5 H5B 109.6 . . ?
N8 C5 C6 110.21(19) . . ?
H5A C5 H5B 108.1 . . ?
C6 C5 H5A 109.6 . . ?
C6 C5 H5B 109.6 . . ?
C5 C6 H6A 110.3 . . ?
C5 C6 H6B 110.3 . . ?
C5 C6 C7 107.1(2) . . ?
H6A C6 H6B 108.6 . . ?
C7 C6 H6A 110.3 . . ?
C7 C6 H6B 110.3 . . ?
N7 C7 C6 109.9(2) . . ?
N7 C7 H7A 109.7 . . ?
N7 C7 H7B 109.7 . . ?
C6 C7 H7A 109.7 . . ?
C6 C7 H7B 109.7 . . ?
H7A C7 H7B 108.2 . . ?
N7 C8 H8A 109.8 . . ?
N7 C8 H8B 109.8 . . ?
N7 C8 C9 109.6(2) . . ?
H8A C8 H8B 108.2 . . ?
C9 C8 H8A 109.8 . . ?
C9 C8 H8B 109.8 . . ?
C8 C9 H9A 109.6 . . ?
C8 C9 H9B 109.6 . . ?
H9A C9 H9B 108.1 . . ?
C10 C9 C8 110.2(3) . . ?
C10 C9 H9A 109.6 . . ?
C10 C9 H9B 109.6 . . ?
N6 C10 C9 112.8(2) . . ?
N6 C10 H10A 109.0 . . ?
N6 C10 H10B 109.0 . . ?
C9 C10 H10A 109.0 . . ?
C9 C10 H10B 109.0 . . ?
H10A C10 H10B 107.8 . . ?
N6 C11 N7 125.2(2) . . ?
N6 C11 N8 118.2(2) . . ?
N7 C11 N8 116.6(2) . . ?
N5 C12 H12A 109.9 . . ?
N5 C12 H12B 109.9 . . ?
N5 C12 C13 109.0(2) . . ?
H12A C12 H12B 108.3 . . ?
C13 C12 H12A 109.9 . . ?
C13 C12 H12B 109.9 . . ?
C12 C13 H13A 110.2 . . ?
C12 C13 H13B 110.2 . . ?
C12 C13 C14 107.6(2) . . ?
H13A C13 H13B 108.5 . . ?
C14 C13 H13A 110.2 . . ?
C14 C13 H13B 110.2 . . ?
N4 C14 C13 112.8(2) . . ?
N4 C14 H14A 109.0 . . ?
N4 C14 H14B 109.0 . . ?
C13 C14 H14A 109.0 . . ?
C13 C14 H14B 109.0 . . ?
H14A C14 H14B 107.8 . . ?
N4 C15 H15A 110.0 . . ?
N4 C15 H15B 110.0 . . ?
N4 C15 C16 108.5(2) . . ?
H15A C15 H15B 108.4 . . ?
C16 C15 H15A 110.0 . . ?
C16 C15 H15B 110.0 . . ?
C15 C16 H16A 110.2 . . ?
C15 C16 H16B 110.2 . . ?
H16A C16 H16B 108.5 . . ?
C17 C16 C15 107.6(2) . . ?
C17 C16 H16A 110.2 . . ?
C17 C16 H16B 110.2 . . ?
N3 C17 C16 114.1(2) . . ?
N3 C17 H17A 108.7 . . ?
N3 C17 H17B 108.7 . . ?
C16 C17 H17A 108.7 . . ?
C16 C17 H17B 108.7 . . ?
H17A C17 H17B 107.6 . . ?
N3 C18 N4 125.3(2) . . ?
N3 C18 N5 119.4(2) . . ?
N4 C18 N5 115.09(19) . . ?
N9 C19 N13 119.68(19) . . ?
N9 C19 C20 120.5(2) . . ?
N13 C19 C20 119.8(2) . . ?
N10 C20 C19 121.3(2) . . ?
N10 C20 H20 119.3 . . ?
C19 C20 H20 119.3 . . ?
N10 C21 H21 118.9 . . ?
N10 C21 C22 122.2(2) . . ?
C22 C21 H21 118.9 . . ?
N9 C22 N16 120.33(18) . . ?
N9 C22 C21 120.2(2) . . ?
C21 C22 N16 119.51(19) . . ?
N16 C23 H23A 109.6 . . ?
N16 C23 H23B 109.6 . . ?
N16 C23 C24 110.3(2) . . ?
H23A C23 H23B 108.1 . . ?
C24 C23 H23A 109.6 . . ?
C24 C23 H23B 109.6 . . ?
C23 C24 H24A 110.3 . . ?
C23 C24 H24B 110.3 . . ?
C23 C24 C25 107.2(2) . . ?
H24A C24 H24B 108.5 . . ?
C25 C24 H24A 110.3 . . ?
C25 C24 H24B 110.3 . . ?
N15 C25 C24 109.6(2) . . ?
N15 C25 H25A 109.7 . . ?
N15 C25 H25B 109.7 . . ?
C24 C25 H25A 109.7 . . ?
C24 C25 H25B 109.7 . . ?
H25A C25 H25B 108.2 . . ?
N15 C26 H26A 109.6 . . ?
N15 C26 H26B 109.6 . . ?
N15 C26 C27 110.5(2) . . ?
H26A C26 H26B 108.1 . . ?
C27 C26 H26A 109.6 . . ?
C27 C26 H26B 109.6 . . ?
C26 C27 H27A 110.2 . . ?
C26 C27 H27B 110.2 . . ?
H27A C27 H27B 108.5 . . ?
C28 C27 C26 107.4(2) . . ?
C28 C27 H27A 110.2 . . ?
C28 C27 H27B 110.2 . . ?
N14 C28 C27 112.3(2) . . ?
N14 C28 H28A 109.2 . . ?
N14 C28 H28B 109.2 . . ?
C27 C28 H28A 109.2 . . ?
C27 C28 H28B 109.2 . . ?
H28A C28 H28B 107.9 . . ?
N14 C29 N15 124.5(2) . . ?
N14 C29 N16 118.7(2) . . ?
N15 C29 N16 116.8(2) . . ?
N13 C30 H30A 109.9 . . ?
N13 C30 H30B 109.9 . . ?
N13 C30 C31 108.83(19) . . ?
H30A C30 H30B 108.3 . . ?
C31 C30 H30A 109.9 . . ?
C31 C30 H30B 109.9 . . ?
C30 C31 H31A 110.1 . . ?
C30 C31 H31B 110.1 . . ?
C30 C31 C32 107.8(2) . . ?
H31A C31 H31B 108.5 . . ?
C32 C31 H31A 110.1 . . ?
C32 C31 H31B 110.1 . . ?
N12 C32 C31 113.2(2) . . ?
N12 C32 H32A 108.9 . . ?
N12 C32 H32B 108.9 . . ?
C31 C32 H32A 108.9 . . ?
C31 C32 H32B 108.9 . . ?
H32A C32 H32B 107.8 . . ?
N12 C33 H33A 109.7 . . ?
N12 C33 H33B 109.7 . . ?
N12 C33 C34 109.8(2) . . ?
H33A C33 H33B 108.2 . . ?
C34 C33 H33A 109.7 . . ?
C34 C33 H33B 109.7 . . ?
C33 C34 H34A 109.9 . . ?
C33 C34 H34B 109.9 . . ?
C33 C34 C35 109.0(2) . . ?
H34A C34 H34B 108.3 . . ?
C35 C34 H34A 109.9 . . ?
C35 C34 H34B 109.9 . . ?
N11 C35 C34 114.2(2) . . ?
N11 C35 H35A 108.7 . . ?
N11 C35 H35B 108.7 . . ?
C34 C35 H35A 108.7 . . ?
C34 C35 H35B 108.7 . . ?
H35A C35 H35B 107.6 . . ?
N11 C36 N12 125.8(2) . . ?
N11 C36 N13 118.7(2) . . ?
N12 C36 N13 115.5(2) . . ?
F1 P1 F2 90.64(10) . . ?
F1 P1 F3 89.69(10) . . ?
F1 P1 F4 178.70(10) . . ?
F1 P1 F5 90.10(11) . . ?
F2 P1 F3 179.45(11) . . ?
F2 P1 F4 90.59(10) . . ?
F2 P1 F5 90.31(9) . . ?
F4 P1 F3 89.08(9) . . ?
F5 P1 F3 90.13(9) . . ?
F5 P1 F4 89.45(9) . . ?
F6 P1 F1 90.24(11) . . ?
F6 P1 F2 90.12(9) . . ?
F6 P1 F3 89.44(9) . . ?
F6 P1 F4 90.20(10) . . ?
F6 P1 F5 179.45(10) . . ?
F7 P2 F8 89.93(10) . . ?
F7 P2 F11 89.98(11) . . ?
F7 P2 F12 90.02(12) . . ?
F8 P2 F11 89.57(10) . . ?
F9 P2 F7 179.22(12) . . ?
F9 P2 F8 89.33(10) . . ?
F9 P2 F10 90.68(12) . . ?
F9 P2 F11 89.77(10) . . ?
F9 P2 F12 90.22(12) . . ?
F10 P2 F7 90.06(12) . . ?
F10 P2 F8 179.81(13) . . ?
F10 P2 F11 90.23(11) . . ?
F10 P2 F12 90.59(11) . . ?
F12 P2 F8 89.60(10) . . ?
F12 P2 F11 179.17(11) . . ?
N17 C37 C38 178.9(4) . . ?
C37 C38 H38A 109.5 . . ?
C37 C38 H38B 109.5 . . ?
C37 C38 H38C 109.5 . . ?
H38A C38 H38B 109.5 . . ?
H38A C38 H38C 109.5 . . ?
H38B C38 H38C 109.5 . . ?

loop_
_geom_bond_atom_site_label_1
_geom_bond_atom_site_label_2
_geom_bond_distance
_geom_bond_site_symmetry_2
_geom_bond_publ_flag
Ni1 N1 2.0426(18) . ?
Ni1 N3 2.081(2) . ?
Ni1 N6 2.086(2) . ?
Ni1 N9 2.0501(18) . ?
Ni1 N11 2.072(2) . ?
Ni1 N14 2.073(2) . ?
N1 C1 1.348(3) . ?
N1 C4 1.345(3) . ?
N2 C2 1.326(3) . ?
N2 C3 1.333(3) . ?
N3 C17 1.474(3) . ?
N3 C18 1.297(3) . ?
N4 C14 1.464(3) . ?
N4 C15 1.462(3) . ?
N4 C18 1.359(3) . ?
N5 C1 1.392(3) . ?
N5 C12 1.477(3) . ?
N5 C18 1.405(3) . ?
N6 C10 1.463(3) . ?
N6 C11 1.293(3) . ?
N7 C7 1.460(3) . ?
N7 C8 1.464(3) . ?
N7 C11 1.362(3) . ?
N8 C4 1.410(3) . ?
N8 C5 1.479(3) . ?
N8 C11 1.407(3) . ?
N9 C19 1.346(3) . ?
N9 C22 1.347(3) . ?
N10 C20 1.326(3) . ?
N10 C21 1.328(3) . ?
N11 C35 1.473(3) . ?
N11 C36 1.292(3) . ?
N12 C32 1.468(3) . ?
N12 C33 1.465(3) . ?
N12 C36 1.351(3) . ?
N13 C19 1.395(3) . ?
N13 C30 1.471(3) . ?
N13 C36 1.413(3) . ?
N14 C28 1.472(3) . ?
N14 C29 1.298(3) . ?
N15 C25 1.462(3) . ?
N15 C26 1.457(3) . ?
N15 C29 1.360(3) . ?
N16 C22 1.414(3) . ?
N16 C23 1.483(3) . ?
N16 C29 1.409(3) . ?
C1 C2 1.403(3) . ?
C2 H2 0.9500 . ?
C3 H3 0.9500 . ?
C3 C4 1.401(3) . ?
C5 H5A 0.9900 . ?
C5 H5B 0.9900 . ?
C5 C6 1.501(3) . ?
C6 H6A 0.9900 . ?
C6 H6B 0.9900 . ?
C6 C7 1.513(4) . ?
C7 H7A 0.9900 . ?
C7 H7B 0.9900 . ?
C8 H8A 0.9900 . ?
C8 H8B 0.9900 . ?
C8 C9 1.503(4) . ?
C9 H9A 0.9900 . ?
C9 H9B 0.9900 . ?
C9 C10 1.482(4) . ?
C10 H10A 0.9900 . ?
C10 H10B 0.9900 . ?
C12 H12A 0.9900 . ?
C12 H12B 0.9900 . ?
C12 C13 1.511(4) . ?
C13 H13A 0.9900 . ?
C13 H13B 0.9900 . ?
C13 C14 1.520(4) . ?
C14 H14A 0.9900 . ?
C14 H14B 0.9900 . ?
C15 H15A 0.9900 . ?
C15 H15B 0.9900 . ?
C15 C16 1.514(4) . ?
C16 H16A 0.9900 . ?
C16 H16B 0.9900 . ?
C16 C17 1.511(4) . ?
C17 H17A 0.9900 . ?
C17 H17B 0.9900 . ?
C19 C20 1.407(3) . ?
C20 H20 0.9500 . ?
C21 H21 0.9500 . ?
C21 C22 1.394(3) . ?
C23 H23A 0.9900 . ?
C23 H23B 0.9900 . ?
C23 C24 1.504(4) . ?
C24 H24A 0.9900 . ?
C24 H24B 0.9900 . ?
C24 C25 1.507(4) . ?
C25 H25A 0.9900 . ?
C25 H25B 0.9900 . ?
C26 H26A 0.9900 . ?
C26 H26B 0.9900 . ?
C26 C27 1.512(4) . ?
C27 H27A 0.9900 . ?
C27 H27B 0.9900 . ?
C27 C28 1.509(4) . ?
C28 H28A 0.9900 . ?
C28 H28B 0.9900 . ?
C30 H30A 0.9900 . ?
C30 H30B 0.9900 . ?
C30 C31 1.516(3) . ?
C31 H31A 0.9900 . ?
C31 H31B 0.9900 . ?
C31 C32 1.520(4) . ?
C32 H32A 0.9900 . ?
C32 H32B 0.9900 . ?
C33 H33A 0.9900 . ?
C33 H33B 0.9900 . ?
C33 C34 1.495(4) . ?
C34 H34A 0.9900 . ?
C34 H34B 0.9900 . ?
C34 C35 1.502(4) . ?
C35 H35A 0.9900 . ?
C35 H35B 0.9900 . ?
P1 F1 1.5986(19) . ?
P1 F2 1.5994(16) . ?
P1 F3 1.6056(16) . ?
P1 F4 1.6040(17) . ?
P1 F5 1.6015(17) . ?
P1 F6 1.5980(18) . ?
P2 F7 1.599(2) . ?
P2 F8 1.6062(16) . ?
P2 F9 1.595(2) . ?
P2 F10 1.5949(19) . ?
P2 F11 1.6069(18) . ?
P2 F12 1.602(2) . ?
N17 C37 1.153(6) . ?
C37 C38 1.453(6) . ?
C38 H38A 0.9800 . ?
C38 H38B 0.9800 . ?
C38 H38C 0.9800 . ?

loop_
_geom_torsion_atom_site_label_1
_geom_torsion_atom_site_label_2
_geom_torsion_atom_site_label_3
_geom_torsion_atom_site_label_4
_geom_torsion
_geom_torsion_site_symmetry_1
_geom_torsion_site_symmetry_2
_geom_torsion_site_symmetry_3
_geom_torsion_site_symmetry_4
_geom_torsion_publ_flag
Ni1 N1 C1 N5 5.3(3) . . . . ?
Ni1 N1 C1 C2 -173.17(18) . . . . ?
Ni1 N1 C4 N8 -11.7(3) . . . . ?
Ni1 N1 C4 C3 170.21(18) . . . . ?
Ni1 N3 C17 C16 174.22(17) . . . . ?
Ni1 N3 C18 N4 161.46(19) . . . . ?
Ni1 N3 C18 N5 -14.3(3) . . . . ?
Ni1 N6 C10 C9 175.1(2) . . . . ?
Ni1 N6 C11 N7 152.31(19) . . . . ?
Ni1 N6 C11 N8 -28.9(3) . . . . ?
Ni1 N9 C19 N13 8.4(3) . . . . ?
Ni1 N9 C19 C20 -169.35(16) . . . . ?
Ni1 N9 C22 N16 -8.5(3) . . . . ?
Ni1 N9 C22 C21 172.24(19) . . . . ?
Ni1 N11 C35 C34 160.70(19) . . . . ?
Ni1 N11 C36 N12 177.04(18) . . . . ?
Ni1 N11 C36 N13 -1.0(3) . . . . ?
Ni1 N14 C28 C27 166.15(18) . . . . ?
Ni1 N14 C29 N15 158.75(19) . . . . ?
Ni1 N14 C29 N16 -22.1(3) . . . . ?
N1 C1 C2 N2 3.6(4) . . . . ?
N2 C3 C4 N1 2.6(4) . . . . ?
N2 C3 C4 N8 -175.5(2) . . . . ?
N4 C15 C16 C17 -59.1(3) . . . . ?
N5 C1 C2 N2 -174.9(2) . . . . ?
N5 C12 C13 C14 -62.1(3) . . . . ?
N7 C8 C9 C10 -50.4(3) . . . . ?
N8 C5 C6 C7 60.0(3) . . . . ?
N9 C19 C20 N10 -3.4(4) . . . . ?
N10 C21 C22 N9 -3.2(4) . . . . ?
N10 C21 C22 N16 177.5(2) . . . . ?
N12 C33 C34 C35 -54.3(3) . . . . ?
N13 C19 C20 N10 178.9(2) . . . . ?
N13 C30 C31 C32 -61.4(2) . . . . ?
N15 C26 C27 C28 -51.6(3) . . . . ?
N16 C23 C24 C25 61.1(3) . . . . ?
C1 N1 C4 N8 176.8(2) . . . . ?
C1 N1 C4 C3 -1.3(3) . . . . ?
C1 N5 C12 C13 -105.5(2) . . . . ?
C1 N5 C18 N3 -38.2(3) . . . . ?
C1 N5 C18 N4 145.6(2) . . . . ?
C2 N2 C3 C4 -0.7(4) . . . . ?
C3 N2 C2 C1 -2.3(4) . . . . ?
C4 N1 C1 N5 176.8(2) . . . . ?
C4 N1 C1 C2 -1.6(3) . . . . ?
C4 N8 C5 C6 170.3(2) . . . . ?
C4 N8 C11 N6 -28.0(3) . . . . ?
C4 N8 C11 N7 150.9(2) . . . . ?
C5 N8 C4 N1 -148.3(2) . . . . ?
C5 N8 C4 C3 29.8(3) . . . . ?
C5 N8 C11 N6 173.5(2) . . . . ?
C5 N8 C11 N7 -7.7(3) . . . . ?
C5 C6 C7 N7 -55.0(3) . . . . ?
C7 N7 C8 C9 -162.0(2) . . . . ?
C7 N7 C11 N6 -168.3(3) . . . . ?
C7 N7 C11 N8 13.0(4) . . . . ?
C8 N7 C7 C6 -156.4(2) . . . . ?
C8 N7 C11 N6 7.6(4) . . . . ?
C8 N7 C11 N8 -171.2(2) . . . . ?
C8 C9 C10 N6 53.8(4) . . . . ?
C10 N6 C11 N7 -5.8(4) . . . . ?
C10 N6 C11 N8 173.0(2) . . . . ?
C11 N6 C10 C9 -25.9(4) . . . . ?
C11 N7 C7 C6 19.7(4) . . . . ?
C11 N7 C8 C9 21.7(3) . . . . ?
C11 N8 C4 N1 51.9(3) . . . . ?
C11 N8 C4 C3 -130.0(2) . . . . ?
C11 N8 C5 C6 -29.6(3) . . . . ?
C12 N5 C1 N1 -153.3(2) . . . . ?
C12 N5 C1 C2 25.2(3) . . . . ?
C12 N5 C18 N3 158.2(2) . . . . ?
C12 N5 C18 N4 -18.0(3) . . . . ?
C12 C13 C14 N4 29.1(3) . . . . ?
C14 N4 C15 C16 -130.2(2) . . . . ?
C14 N4 C18 N3 165.6(3) . . . . ?
C14 N4 C18 N5 -18.4(4) . . . . ?
C15 N4 C14 C13 -179.8(2) . . . . ?
C15 N4 C18 N3 -2.7(4) . . . . ?
C15 N4 C18 N5 173.2(2) . . . . ?
C15 C16 C17 N3 46.9(3) . . . . ?
C17 N3 C18 N4 -12.3(4) . . . . ?
C17 N3 C18 N5 172.0(2) . . . . ?
C18 N3 C17 C16 -12.0(3) . . . . ?
C18 N4 C14 C13 11.5(4) . . . . ?
C18 N4 C15 C16 39.6(3) . . . . ?
C18 N5 C1 N1 43.7(3) . . . . ?
C18 N5 C1 C2 -137.8(2) . . . . ?
C18 N5 C12 C13 59.0(3) . . . . ?
C19 N9 C22 N16 179.9(2) . . . . ?
C19 N9 C22 C21 0.6(3) . . . . ?
C19 N13 C30 C31 -97.9(2) . . . . ?
C19 N13 C36 N11 -49.7(3) . . . . ?
C19 N13 C36 N12 132.0(2) . . . . ?
C20 N10 C21 C22 2.4(4) . . . . ?
C21 N10 C20 C19 0.9(4) . . . . ?
C22 N9 C19 N13 -179.8(2) . . . . ?
C22 N9 C19 C20 2.5(3) . . . . ?
C22 N16 C23 C24 173.4(2) . . . . ?
C22 N16 C29 N14 -32.6(3) . . . . ?
C22 N16 C29 N15 146.6(2) . . . . ?
C23 N16 C22 N9 -154.9(2) . . . . ?
C23 N16 C22 C21 24.4(3) . . . . ?
C23 N16 C29 N14 173.8(2) . . . . ?
C23 N16 C29 N15 -7.0(3) . . . . ?
C23 C24 C25 N15 -54.2(3) . . . . ?
C25 N15 C26 C27 -162.7(2) . . . . ?
C25 N15 C29 N14 -166.8(2) . . . . ?
C25 N15 C29 N16 14.1(4) . . . . ?
C26 N15 C25 C24 -157.3(2) . . . . ?
C26 N15 C29 N14 8.3(4) . . . . ?
C26 N15 C29 N16 -170.8(2) . . . . ?
C26 C27 C28 N14 56.8(3) . . . . ?
C28 N14 C29 N15 -4.1(4) . . . . ?
C28 N14 C29 N16 175.0(2) . . . . ?
C29 N14 C28 C27 -29.9(3) . . . . ?
C29 N15 C25 C24 18.0(3) . . . . ?
C29 N15 C26 C27 21.8(4) . . . . ?
C29 N16 C22 N9 50.1(3) . . . . ?
C29 N16 C22 C21 -130.6(2) . . . . ?
C29 N16 C23 C24 -31.0(3) . . . . ?
C30 N13 C19 N9 -157.0(2) . . . . ?
C30 N13 C19 C20 20.8(3) . . . . ?
C30 N13 C36 N11 151.6(2) . . . . ?
C30 N13 C36 N12 -26.6(3) . . . . ?
C30 C31 C32 N12 30.9(3) . . . . ?
C32 N12 C33 C34 -146.1(2) . . . . ?
C32 N12 C36 N11 175.7(2) . . . . ?
C32 N12 C36 N13 -6.1(4) . . . . ?
C33 N12 C32 C31 -175.6(2) . . . . ?
C33 N12 C36 N11 -6.1(4) . . . . ?
C33 N12 C36 N13 172.0(2) . . . . ?
C33 C34 C35 N11 47.8(3) . . . . ?
C35 N11 C36 N12 -2.6(4) . . . . ?
C35 N11 C36 N13 179.4(2) . . . . ?
C36 N11 C35 C34 -19.7(3) . . . . ?
C36 N12 C32 C31 2.6(4) . . . . ?
C36 N12 C33 C34 35.5(3) . . . . ?
C36 N13 C19 N9 45.3(3) . . . . ?
C36 N13 C19 C20 -136.9(2) . . . . ?
C36 N13 C30 C31 61.6(2) . . . . ?
